data_9014646
loop_
_publ_author_name
'Helms, A.'
'Klemm, W.'

_publ_section_title
;
 Ueber die Kristallstrukturen der Rubidium- und Caesiumsesquioxyde
 _cod_database_code 1010172
;
_journal_name_full 'Zeitschrift fur Anorganische und Allgemeine Chemie'
_journal_page_first 201
_journal_page_last 214
_journal_volume 242
_journal_year 1939
_chemical_formula_sum 'Cs4 O3'
_space_group_IT_number 220
_symmetry_space_group_name_Hall 'I -4bd 2c 3'
_symmetry_space_group_name_H-M 'I -4 3 d'
_cell_angle_alpha 90
_cell_angle_beta 90
_cell_angle_gamma 90
_cell_length_a 9.86
_cell_length_b 9.86
_cell_length_c 9.86
_cell_formula_units_Z 4
_cell_volume 958.585
_database_code_amcsd 0017108
_exptl_crystal_density_diffrn 4.016
_cod_duplicate_entry 1010172
_cod_original_formula_sum 'O3 Cs4'
_cod_database_code 9014646
_amcsd_formula_title 'Cs4 O6'

loop_
_space_group_symop_operation_xyz
x,y,z
1/2+x,1/2+y,1/2+z
1/2-z,x,-y
-z,1/2+x,1/2-y
1/2-y,z,-x
-y,1/2+z,1/2-x
1/2-x,y,-z
-x,1/2+y,1/2-z
1/4+x,3/4-z,1/4-y
3/4+x,1/4-z,3/4-y
1/4+z,3/4-y,1/4-x
3/4+z,1/4-y,3/4-x
1/4+y,3/4-x,1/4-z
3/4+y,1/4-x,3/4-z
1/4+x,1/4+z,1/4+y
3/4+x,3/4+z,3/4+y
1/4+z,1/4+y,1/4+x
3/4+z,3/4+y,3/4+x
1/4+y,1/4+x,1/4+z
3/4+y,3/4+x,3/4+z
-z,1/2-x,y
1/2-z,-x,1/2+y
-y,1/2-z,x
1/2-y,-z,1/2+x
-x,1/2-y,z
1/2-x,-y,1/2+z
1/2+z,1/2-x,-y
+z,-x,1/2-y
1/2+y,1/2-z,-x
+y,-z,1/2-x
1/2+x,1/2-y,-z
+x,-y,1/2-z
3/4-x,3/4+z,1/4-y
1/4-x,1/4+z,3/4-y
3/4-z,3/4+y,1/4-x
1/4-z,1/4+y,3/4-x
3/4-y,3/4+x,1/4-z
1/4-y,1/4+x,3/4-z
3/4-x,1/4-z,1/4+y
1/4-x,3/4-z,3/4+y
3/4-z,1/4-y,1/4+x
1/4-z,3/4-y,3/4+x
3/4-y,1/4-x,1/4+z
1/4-y,3/4-x,3/4+z
z,x,y
1/2+z,1/2+x,1/2+y
y,z,x
1/2+y,1/2+z,1/2+x

loop_
_atom_site_label
_atom_site_fract_x
_atom_site_fract_y
_atom_site_fract_z
O1 0.37500 0.00000 0.25000
Cs1 0.05400 0.05400 0.05400

loop_
_cod_related_entry_id
_cod_related_entry_database
_cod_related_entry_code
1 AMCSD 0017108
